data_4034596
loop_
_publ_author_name
'Sampani, Stavroula I.'
'McGown, Andrew'
'Vargas, Alfredo'
'Abdul-Sada, Alaa'
'Tizzard, Graham J.'
'Coles, Simon J.'
'Spencer, John'
'Kostakis, George E.'

_publ_section_title
;
 Solvent-Free Synthesis and Key Intermediate Isolation in
 Ni<sub>2</sub>Dy<sub>2</sub> Catalyst Development in the Domino
 Ring-Opening Electrocyclization Reaction of Furfural and Amines.
;
_journal_issue 11
_journal_name_full 'The Journal of organic chemistry'
_journal_page_first 6858
_journal_page_last 6867
_journal_paper_doi 10.1021/acs.joc.9b00608
_journal_volume 84
_journal_year 2019
_chemical_formula_moiety 'Cl, C17 H17 N2 O'
_chemical_formula_sum 'C17 H17 Cl N2 O'
_chemical_formula_weight 300.77
_space_group_crystal_system orthorhombic
_space_group_IT_number 61
_space_group_name_Hall '-P 2ac 2ab'
_space_group_name_H-M_alt 'P b c a'
_atom_sites_solution_hydrogens mixed
_atom_sites_solution_primary dual
_audit_creation_date 2018-11-16
_audit_creation_method
;
Olex2 1.2
(compiled 2018.05.29 svn.r3508 for OlexSys, GUI svn.r5506)
;
_cell_angle_alpha 90
_cell_angle_beta 90
_cell_angle_gamma 90
_cell_formula_units_Z 16
_cell_length_a 21.6654(4)
_cell_length_b 9.6032(2)
_cell_length_c 29.9888(7)
_cell_measurement_reflns_used 9572
_cell_measurement_temperature 100.01(10)
_cell_measurement_theta_max 69.6660
_cell_measurement_theta_min 4.0620
_cell_volume 6239.4(2)
_computing_cell_refinement 'CrysAlisPro 1.171.39.46b (Rigaku OD, 2018)'
_computing_data_collection 'CrysAlisPro 1.171.39.46b (Rigaku OD, 2018)'
_computing_data_reduction 'CrysAlisPro 1.171.39.46b (Rigaku OD, 2018)'
_computing_molecular_graphics 'Olex2 (Dolomanov et al., 2009)'
_computing_publication_material 'Olex2 (Dolomanov et al., 2009)'
_computing_structure_refinement 'ShelXL (Sheldrick, 2015)'
_computing_structure_solution 'ShelXT (Sheldrick, 2015)'
_diffrn_ambient_environment N~2~
_diffrn_ambient_temperature 100.01(10)
_diffrn_detector 'CCD area detector'
_diffrn_detector_area_resol_mean 0.0350
_diffrn_detector_type 'Rigaku Saturn724+'
_diffrn_measured_fraction_theta_full 0.999
_diffrn_measured_fraction_theta_max 0.989
_diffrn_measurement_details
;
List of Runs (angles in degrees, time in seconds):

  # Type    Start    End  Width  t~exp~   \w     \q     \k     \f   Frames
--------------------------------------------------------------------------
  1  \w    -89.00  -2.00   0.50    4.00    --    0.00  10.00-150.00  174
  2  \w     -6.00  19.00   0.50    4.00    --    0.00  15.00  79.00   50
  3  \w    -19.00   6.00   0.50    4.00    --    5.00  15.00  79.00   50
  4  \w   -105.00  -2.00   0.50   16.00    --  -90.00  15.00  79.00  206
  5  \w   -168.00-142.00   0.50   16.00    --  -90.00  15.00  79.00   52
  6  \w    -40.00 -14.00   0.50   16.00    --  -90.00  54.00-129.03   52
  7  \w    -49.00 -15.00   0.50   16.00    --  -90.00  59.00 132.73   68
  8  \w    -68.00  -1.00   0.50   16.00    --  -90.00  58.00 164.17  134
  9  \w   -179.00 -87.00   0.50   16.00    --  -90.00  58.00 164.17  184
 10  \w   -113.00 -68.00   0.50   16.00    --  -90.00  59.00 132.73   90
 11  \w   -176.00-131.00   0.50   16.00    --  -90.00  59.00 -81.85   90
 12  \w   -113.00 -87.00   0.50   16.00    --  -90.00  59.00 -81.85   52
 13  \w   -179.00 -97.00   0.50   16.00    --  -90.00  54.00-129.03  164
;
_diffrn_measurement_device 'CrystalLogic Kappa (4 circle)'
_diffrn_measurement_device_type 'Kappa Rigaku Saturn724+'
_diffrn_measurement_method 'omega rotation'
_diffrn_orient_matrix_type 'CrysAlisPro convention (1999,Acta A55,543-557)'
_diffrn_orient_matrix_UB_11 -0.0183836000
_diffrn_orient_matrix_UB_12 0.1523410000
_diffrn_orient_matrix_UB_13 -0.0092413000
_diffrn_orient_matrix_UB_21 0.0035046000
_diffrn_orient_matrix_UB_22 0.0319300000
_diffrn_orient_matrix_UB_23 0.0502856000
_diffrn_orient_matrix_UB_31 0.0685932000
_diffrn_orient_matrix_UB_32 0.0389156000
_diffrn_orient_matrix_UB_33 -0.0049851000
_diffrn_radiation_collimation '0.3 x 1.5 Double Pinhole'
_diffrn_radiation_monochromator 'Synchrotron '
_diffrn_radiation_probe x-ray
_diffrn_radiation_type CuK\a
_diffrn_radiation_wavelength 1.54178
_diffrn_reflns_av_R_equivalents 0.0438
_diffrn_reflns_av_unetI/netI 0.0378
_diffrn_reflns_Laue_measured_fraction_full 0.999
_diffrn_reflns_Laue_measured_fraction_max 0.989
_diffrn_reflns_limit_h_max 25
_diffrn_reflns_limit_h_min -20
_diffrn_reflns_limit_k_max 11
_diffrn_reflns_limit_k_min -11
_diffrn_reflns_limit_l_max 36
_diffrn_reflns_limit_l_min -35
_diffrn_reflns_number 31394
_diffrn_reflns_point_group_measured_fraction_full 0.999
_diffrn_reflns_point_group_measured_fraction_max 0.989
_diffrn_reflns_theta_full 67.679
_diffrn_reflns_theta_max 70.063
_diffrn_reflns_theta_min 3.585
_diffrn_source Synchrotron
_diffrn_source_type 'Undulator, I19, DLS, RAL'
_exptl_absorpt_coefficient_mu 2.162
_exptl_absorpt_correction_T_max 1.00000
_exptl_absorpt_correction_T_min 0.56098
_exptl_absorpt_correction_type multi-scan
_exptl_absorpt_process_details
;
CrysAlisPro 1.171.39.46b (Rigaku Oxford Diffraction, 2018)
Empirical absorption correction using spherical harmonics,
 implemented in SCALE3 ABSPACK scaling algorithm.
;
_exptl_crystal_colour 'dark red'
_exptl_crystal_density_diffrn 1.281
_exptl_crystal_description block
_exptl_crystal_F_000 2528
_exptl_crystal_size_max 0.07
_exptl_crystal_size_mid 0.03
_exptl_crystal_size_min 0.03
_refine_diff_density_max 0.244
_refine_diff_density_min -0.285
_refine_diff_density_rms 0.059
_refine_ls_extinction_method none
_refine_ls_goodness_of_fit_ref 1.239
_refine_ls_hydrogen_treatment mixed
_refine_ls_matrix_type full
_refine_ls_number_parameters 422
_refine_ls_number_reflns 5857
_refine_ls_number_restraints 12
_refine_ls_restrained_S_all 1.237
_refine_ls_R_factor_all 0.0851
_refine_ls_R_factor_gt 0.0754
_refine_ls_shift/su_max 0.001
_refine_ls_shift/su_mean 0.000
_refine_ls_structure_factor_coef Fsqd
_refine_ls_weighting_details 'w=1/[\s^2^(Fo^2^)+17.3715P] where P=(Fo^2^+2Fc^2^)/3'
_refine_ls_weighting_scheme calc
_refine_ls_wR_factor_gt 0.1657
_refine_ls_wR_factor_ref 0.1694
_reflns_Friedel_coverage 0.000
_reflns_number_gt 5051
_reflns_number_total 5857
_reflns_threshold_expression 'I > 2\s(I)'
_cod_data_source_file jo9b00608_si_001.cif
_cod_data_source_block 2018ncs0894z
_cod_database_code 4034596
_shelx_shelxl_version_number 2018/3
_chemical_oxdiff_formula 'C17 H16 Cl N2 O'
_chemical_oxdiff_usercomment SIS672_03
_shelx_space_group_comment
;
The symmetry employed for this shelxl refinement is uniquely defined
by the following loop, which should always be used as a source of
symmetry information in preference to the above space-group names.
They are only intended as comments.
;
_reflns_odcompleteness_completeness 98.84
_reflns_odcompleteness_iscentric 1
_reflns_odcompleteness_theta 69.95
_olex2_refinement_description
;
1. Fixed Uiso
 At 1.2 times of:
  All C(H) groups, All N(H) groups
 At 1.5 times of:
  All O(H) groups
2. Restrained distances
 O51A-H51A \\sim O1B-H1B \\sim O1A-H1A \\sim O51B-H51B
 with sigma of 0.02
 N51-H51 \\sim N2-H2 \\sim N1-H1 \\sim N52-H52
 with sigma of 0.02
3. Others
 Sof(H8)=Sof(H58)=Sof(O51B)=Sof(H51B)=Sof(O1B)=Sof(H1B)=1-FVAR(1)
 Sof(H10)=Sof(H60)=Sof(O1A)=Sof(H1A)=Sof(O51A)=Sof(H51A)=FVAR(1)
4.a Aromatic/amide H refined with riding coordinates:
 C8(H8), C58(H58), C7(H7), C10(H10), C61(H61), C59(H59), C9(H9), C57(H57),
 C60(H60), C67(H67), C6(H6), C11(H11), C56(H56), C52(H52A), C2(H2A), C13(H13),
 C55(H55), C54(H54), C66(H66), C63(H63), C53(H53), C5(H5), C15(H15), C17(H17),
 C3(H3), C65(H65), C4(H4), C14(H14), C16(H16), C64(H64)
;
_olex2_submission_special_instructions 'No special instructions were received'
_oxdiff_exptl_absorpt_empirical_details
;
Empirical correction (ABSPACK) includes:
- Absorption correction using spherical harmonics
- Frame scaling
;
_oxdiff_exptl_absorpt_empirical_full_max 1.750
_oxdiff_exptl_absorpt_empirical_full_min 0.773

loop_
_space_group_symop_operation_xyz
'x, y, z'
'-x+1/2, -y, z+1/2'
'-x, y+1/2, -z+1/2'
'x+1/2, -y+1/2, -z'
'-x, -y, -z'
'x-1/2, y, -z-1/2'
'x, -y-1/2, z-1/2'
'-x-1/2, y-1/2, z'

loop_
_atom_site_label
_atom_site_type_symbol
_atom_site_fract_x
_atom_site_fract_y
_atom_site_fract_z
_atom_site_U_iso_or_equiv
_atom_site_adp_type
_atom_site_occupancy
_atom_site_site_symmetry_order
_atom_site_calc_flag
_atom_site_refinement_flags_posn
_atom_site_refinement_flags_occupancy
_atom_site_disorder_assembly
_atom_site_disorder_group
Cl11 Cl 0.87668(5) 0.47060(11) 0.42880(4) 0.0433(3) Uani 1 1 d . . . .
Cl21 Cl 0.57130(5) 0.48283(11) 0.62261(3) 0.0454(3) Uani 1 1 d . . . .
N1 N 0.75901(16) 0.1005(4) 0.41683(11) 0.0371(8) Uani 1 1 d D . . .
H1 H 0.7244(15) 0.049(4) 0.4223(14) 0.044 Uiso 1 1 d DR . . .
N51 N 0.57190(16) 0.7267(4) 0.55146(11) 0.0378(8) Uani 1 1 d D . . .
H51 H 0.574(2) 0.657(4) 0.5721(12) 0.045 Uiso 1 1 d DR . . .
N52 N 0.58159(16) 0.2296(4) 0.37047(12) 0.0397(8) Uani 1 1 d D . . .
H52 H 0.594(2) 0.156(4) 0.3874(13) 0.048 Uiso 1 1 d DR . . .
N2 N 0.71852(16) 0.5170(4) 0.61563(11) 0.0397(8) Uani 1 1 d D . . .
H2 H 0.6799(14) 0.480(4) 0.6190(14) 0.048 Uiso 1 1 d DR . . .
C8 C 0.74082(18) 0.2199(4) 0.48608(13) 0.0358(9) Uani 1 1 d . . . .
H8 H 0.704040 0.172628 0.491210 0.043 Uiso 0.436(5) 1 calc R P A 2
C58 C 0.57616(18) 0.5501(4) 0.49555(13) 0.0364(9) Uani 1 1 d . . . .
H58 H 0.582922 0.481232 0.516797 0.044 Uiso 0.436(5) 1 calc R P A 2
C7 C 0.77493(18) 0.1911(4) 0.44848(13) 0.0345(9) Uani 1 1 d . . . .
H7 H 0.812018 0.238515 0.444871 0.041 Uiso 1 1 calc R . . .
C10 C 0.72780(18) 0.3621(4) 0.55339(13) 0.0367(9) Uani 1 1 d . . . .
H10 H 0.689808 0.321186 0.559463 0.044 Uiso 0.564(5) 1 calc R P A 1
C61 C 0.57411(18) 0.3539(4) 0.38966(13) 0.0354(9) Uani 1 1 d . . . .
H61 H 0.564604 0.428678 0.371205 0.043 Uiso 1 1 calc R . . .
C59 C 0.57276(18) 0.5142(4) 0.45081(13) 0.0365(9) Uani 1 1 d . . . .
H59 H 0.565575 0.585071 0.430325 0.044 Uiso 1 1 calc R . . .
C1 C 0.79001(19) 0.0756(4) 0.37643(13) 0.0375(9) Uani 1 1 d . . . .
C9 C 0.76107(18) 0.3193(4) 0.51640(13) 0.0360(9) Uani 1 1 d . . . .
H9 H 0.799486 0.359761 0.511550 0.043 Uiso 1 1 calc R . . .
C57 C 0.56958(18) 0.6873(4) 0.50892(13) 0.0372(9) Uani 1 1 d . . . .
H57 H 0.563273 0.755049 0.487225 0.045 Uiso 1 1 calc R . . .
C51 C 0.56390(19) 0.8615(5) 0.56928(14) 0.0400(10) Uani 1 1 d . . . .
C62 C 0.5702(2) 0.1974(4) 0.32537(14) 0.0391(9) Uani 1 1 d . . . .
C60 C 0.57935(18) 0.3799(5) 0.43454(13) 0.0381(9) Uani 1 1 d . . . .
H60 H 0.587356 0.306982 0.454117 0.046 Uiso 0.564(5) 1 calc R P A 1
C67 C 0.5317(2) 0.2783(5) 0.29915(14) 0.0421(10) Uani 1 1 d . . . .
H67 H 0.513475 0.357983 0.310890 0.050 Uiso 1 1 calc R . . .
C6 C 0.8378(2) 0.1592(5) 0.36115(14) 0.0447(10) Uani 1 1 d . . . .
H6 H 0.850724 0.235895 0.377630 0.054 Uiso 1 1 calc R . . .
C11 C 0.75023(19) 0.4648(4) 0.58146(13) 0.0378(9) Uani 1 1 d . . . .
H11 H 0.789664 0.499217 0.576147 0.045 Uiso 1 1 calc R . . .
C56 C 0.56153(19) 0.9795(5) 0.54271(15) 0.0428(10) Uani 1 1 d . . . .
H56 H 0.566135 0.972829 0.511952 0.051 Uiso 1 1 calc R . . .
C12 C 0.7395(2) 0.6141(5) 0.64708(13) 0.0409(10) Uani 1 1 d . . . .
C52 C 0.5576(2) 0.8735(5) 0.61505(15) 0.0467(11) Uani 1 1 d . . . .
H52A H 0.560341 0.794496 0.632861 0.056 Uiso 1 1 calc R . . .
C2 C 0.7713(2) -0.0388(5) 0.35127(15) 0.0484(11) Uani 1 1 d . . . .
H2A H 0.739257 -0.095006 0.361465 0.058 Uiso 1 1 calc R . . .
C13 C 0.8013(2) 0.6441(5) 0.65279(15) 0.0484(11) Uani 1 1 d . . . .
H13 H 0.830774 0.599999 0.635260 0.058 Uiso 1 1 calc R . . .
C55 C 0.5521(2) 1.1083(5) 0.56293(17) 0.0502(12) Uani 1 1 d . . . .
H55 H 0.551130 1.188193 0.545432 0.060 Uiso 1 1 calc R . . .
C54 C 0.5443(2) 1.1196(5) 0.60867(17) 0.0537(12) Uani 1 1 d . . . .
H54 H 0.537030 1.205964 0.621694 0.064 Uiso 1 1 calc R . . .
O1A O 0.6856(2) 0.1515(5) 0.49668(17) 0.0404(14) Uani 0.564(5) 1 d D P A 1
H1A H 0.666(4) 0.106(9) 0.474(2) 0.061 Uiso 0.564(5) 1 d DR P A 1
C66 C 0.5203(2) 0.2400(5) 0.25536(15) 0.0532(12) Uani 1 1 d . . . .
H66 H 0.494643 0.294387 0.237647 0.064 Uiso 1 1 calc R . . .
C63 C 0.5972(2) 0.0782(5) 0.30791(17) 0.0558(13) Uani 1 1 d . . . .
H63 H 0.623098 0.023823 0.325499 0.067 Uiso 1 1 calc R . . .
C53 C 0.5473(2) 1.0016(5) 0.63453(17) 0.0567(13) Uani 1 1 d . . . .
H53 H 0.542316 1.008108 0.665269 0.068 Uiso 1 1 calc R . . .
C5 C 0.8662(2) 0.1266(5) 0.32085(15) 0.0546(13) Uani 1 1 d . . . .
H5 H 0.898399 0.182070 0.310576 0.065 Uiso 1 1 calc R . . .
C15 C 0.7758(3) 0.8069(5) 0.71069(16) 0.0574(13) Uani 1 1 d . . . .
H15 H 0.788012 0.871848 0.731938 0.069 Uiso 1 1 calc R . . .
O51A O 0.5863(2) 0.4435(5) 0.52529(16) 0.0427(14) Uani 0.564(5) 1 d D P A 1
H51A H 0.578(4) 0.472(9) 0.554(2) 0.064 Uiso 0.564(5) 1 d DR P A 1
C17 C 0.6958(2) 0.6805(6) 0.67334(16) 0.0574(13) Uani 1 1 d . . . .
H17 H 0.654128 0.660454 0.669760 0.069 Uiso 1 1 calc R . . .
C3 C 0.7999(3) -0.0694(6) 0.31128(16) 0.0610(15) Uani 1 1 d . . . .
H3 H 0.787087 -0.146027 0.294697 0.073 Uiso 1 1 calc R . . .
C65 C 0.5471(3) 0.1211(6) 0.23790(18) 0.0691(17) Uani 1 1 d . . . .
H65 H 0.539377 0.095524 0.208519 0.083 Uiso 1 1 calc R . . .
C4 C 0.8474(3) 0.0136(7) 0.29584(16) 0.0680(17) Uani 1 1 d . . . .
H4 H 0.866627 -0.006477 0.268859 0.082 Uiso 1 1 calc R . . .
C14 C 0.8191(3) 0.7400(6) 0.68464(17) 0.0603(13) Uani 1 1 d . . . .
H14 H 0.860757 0.759551 0.688571 0.072 Uiso 1 1 calc R . . .
C16 C 0.7145(3) 0.7763(6) 0.70478(17) 0.0644(15) Uani 1 1 d . . . .
H16 H 0.685030 0.820929 0.722259 0.077 Uiso 1 1 calc R . . .
C64 C 0.5854(3) 0.0406(6) 0.2641(2) 0.0712(17) Uani 1 1 d . . . .
H64 H 0.603337 -0.039289 0.252362 0.085 Uiso 1 1 calc R . . .
O51B O 0.5840(3) 0.2686(7) 0.4651(2) 0.047(2) Uani 0.436(5) 1 d D P A 2
H51B H 0.599(5) 0.180(7) 0.462(4) 0.071 Uiso 0.436(5) 1 d DR P A 2
O1B O 0.6717(3) 0.2990(8) 0.5605(2) 0.047(2) Uani 0.436(5) 1 d D P A 2
H1B H 0.645(4) 0.316(13) 0.583(3) 0.071 Uiso 0.436(5) 1 d DR P A 2

loop_
_atom_site_aniso_label
_atom_site_aniso_U_11
_atom_site_aniso_U_22
_atom_site_aniso_U_33
_atom_site_aniso_U_23
_atom_site_aniso_U_13
_atom_site_aniso_U_12
Cl11 0.0387(5) 0.0364(5) 0.0547(6) 0.0086(5) -0.0005(5) -0.0029(4)
Cl21 0.0492(6) 0.0469(6) 0.0401(5) 0.0118(5) -0.0026(4) -0.0024(5)
N1 0.0372(19) 0.0364(19) 0.0376(18) -0.0011(15) 0.0023(15) -0.0010(15)
N51 0.0415(18) 0.0337(19) 0.0380(19) 0.0102(15) -0.0003(15) -0.0053(16)
N52 0.047(2) 0.0311(19) 0.0412(19) 0.0066(15) 0.0017(16) 0.0016(16)
N2 0.0362(18) 0.044(2) 0.0393(19) 0.0005(16) 0.0062(15) -0.0036(16)
C8 0.035(2) 0.034(2) 0.038(2) 0.0027(17) 0.0039(17) -0.0012(17)
C58 0.034(2) 0.037(2) 0.038(2) 0.0070(18) -0.0030(17) -0.0019(18)
C7 0.035(2) 0.030(2) 0.038(2) 0.0017(17) 0.0007(17) -0.0003(17)
C10 0.035(2) 0.038(2) 0.037(2) 0.0034(18) 0.0042(17) -0.0003(18)
C61 0.038(2) 0.028(2) 0.041(2) 0.0039(17) 0.0010(17) -0.0002(17)
C59 0.038(2) 0.034(2) 0.037(2) 0.0062(17) -0.0010(17) -0.0075(18)
C1 0.042(2) 0.034(2) 0.036(2) 0.0024(18) -0.0001(17) 0.0086(18)
C9 0.035(2) 0.031(2) 0.042(2) 0.0046(17) 0.0040(17) 0.0016(17)
C57 0.035(2) 0.041(2) 0.036(2) 0.0092(18) -0.0026(17) -0.0083(18)
C51 0.036(2) 0.039(2) 0.044(2) 0.0040(19) 0.0013(18) -0.0086(18)
C62 0.050(2) 0.027(2) 0.041(2) -0.0002(17) 0.0111(19) -0.0030(18)
C60 0.036(2) 0.042(2) 0.036(2) 0.0086(18) 0.0007(17) -0.0023(19)
C67 0.054(3) 0.035(2) 0.037(2) -0.0009(18) 0.0054(19) -0.009(2)
C6 0.049(2) 0.042(3) 0.042(2) 0.006(2) 0.007(2) 0.011(2)
C11 0.036(2) 0.041(2) 0.036(2) 0.0002(19) 0.0052(18) 0.0006(18)
C56 0.040(2) 0.041(2) 0.047(2) 0.009(2) -0.0003(19) -0.006(2)
C12 0.047(2) 0.041(2) 0.035(2) 0.0006(19) 0.0021(18) 0.001(2)
C52 0.056(3) 0.040(2) 0.044(2) 0.007(2) -0.001(2) -0.016(2)
C2 0.056(3) 0.043(3) 0.046(2) -0.008(2) -0.008(2) 0.011(2)
C13 0.047(3) 0.052(3) 0.046(3) -0.005(2) 0.004(2) 0.000(2)
C55 0.039(2) 0.039(3) 0.072(3) 0.008(2) -0.005(2) -0.006(2)
C54 0.048(3) 0.046(3) 0.067(3) -0.011(2) 0.004(2) -0.012(2)
O1A 0.035(3) 0.043(3) 0.043(3) -0.004(2) 0.012(2) -0.007(2)
C66 0.075(3) 0.045(3) 0.039(2) -0.003(2) 0.003(2) -0.021(3)
C63 0.065(3) 0.038(3) 0.064(3) -0.002(2) 0.024(3) 0.003(2)
C53 0.060(3) 0.054(3) 0.056(3) -0.007(2) 0.006(2) -0.024(3)
C5 0.063(3) 0.058(3) 0.042(3) 0.017(2) 0.012(2) 0.020(3)
C15 0.083(4) 0.051(3) 0.038(3) -0.004(2) -0.007(2) 0.001(3)
O51A 0.055(3) 0.041(3) 0.032(3) 0.003(2) -0.001(2) 0.016(3)
C17 0.051(3) 0.071(3) 0.050(3) -0.015(3) 0.009(2) 0.004(3)
C3 0.081(4) 0.058(3) 0.044(3) -0.013(2) -0.015(3) 0.030(3)
C65 0.107(5) 0.052(3) 0.048(3) -0.018(3) 0.023(3) -0.029(3)
C4 0.087(4) 0.083(4) 0.034(2) 0.003(3) 0.006(3) 0.048(4)
C14 0.064(3) 0.062(3) 0.055(3) -0.002(3) -0.007(3) -0.011(3)
C16 0.077(4) 0.067(4) 0.049(3) -0.019(3) 0.004(3) 0.006(3)
C64 0.098(4) 0.043(3) 0.073(4) -0.015(3) 0.046(3) -0.005(3)
O51B 0.062(5) 0.040(4) 0.039(4) 0.008(3) -0.004(3) 0.006(4)
O1B 0.045(4) 0.050(4) 0.046(4) -0.008(3) 0.015(3) -0.014(3)

loop_
_atom_type_symbol
_atom_type_description
_atom_type_scat_dispersion_real
_atom_type_scat_dispersion_imag
_atom_type_scat_source
C C 0.0181 0.0091 'International Tables Vol C Tables 4.2.6.8 and 6.1.1.4'
H H 0.0000 0.0000 'International Tables Vol C Tables 4.2.6.8 and 6.1.1.4'
Cl Cl 0.3639 0.7018 'International Tables Vol C Tables 4.2.6.8 and 6.1.1.4'
N N 0.0311 0.0180 'International Tables Vol C Tables 4.2.6.8 and 6.1.1.4'
O O 0.0492 0.0322 'International Tables Vol C Tables 4.2.6.8 and 6.1.1.4'

loop_
_geom_angle_atom_site_label_1
_geom_angle_atom_site_label_2
_geom_angle_atom_site_label_3
_geom_angle
C7 N1 C1 126.9(4)
C57 N51 C51 128.2(4)
C61 N52 C62 126.1(4)
C11 N2 C12 127.0(4)
C7 C8 C9 120.3(4)
C7 C8 O1A 123.4(4)
C9 C8 O1A 116.3(4)
C57 C58 C59 120.7(4)
O51A C58 C59 116.8(4)
O51A C58 C57 122.5(4)
N1 C7 C8 125.2(4)
C11 C10 C9 121.0(4)
O1B C10 C9 117.0(5)
O1B C10 C11 122.0(4)
N52 C61 C60 125.1(4)
C60 C59 C58 124.5(4)
C6 C1 N1 122.9(4)
C6 C1 C2 119.7(4)
C2 C1 N1 117.5(4)
C10 C9 C8 124.3(4)
N51 C57 C58 122.9(4)
C56 C51 N51 122.5(4)
C52 C51 N51 117.7(4)
C52 C51 C56 119.8(4)
C67 C62 N52 121.8(4)
C67 C62 C63 120.2(4)
C63 C62 N52 118.0(4)
C61 C60 C59 120.4(4)
C61 C60 O51B 120.3(5)
C59 C60 O51B 118.9(4)
C66 C67 C62 119.7(4)
C1 C6 C5 119.1(5)
N2 C11 C10 123.7(4)
C51 C56 C55 118.8(4)
C13 C12 N2 122.4(4)
C13 C12 C17 119.7(4)
C17 C12 N2 117.9(4)
C53 C52 C51 120.7(4)
C3 C2 C1 120.5(5)
C12 C13 C14 119.7(5)
C54 C55 C56 121.2(5)
C53 C54 C55 119.2(5)
C65 C66 C67 120.2(5)
C64 C63 C62 119.6(5)
C54 C53 C52 120.2(5)
C4 C5 C6 121.2(5)
C16 C15 C14 119.0(5)
C16 C17 C12 119.7(5)
C2 C3 C4 120.1(5)
C64 C65 C66 119.9(5)
C5 C4 C3 119.4(5)
C15 C14 C13 120.8(5)
C15 C16 C17 121.0(5)
C65 C64 C63 120.4(5)

loop_
_geom_bond_atom_site_label_1
_geom_bond_atom_site_label_2
_geom_bond_distance
N1 C7 1.333(5)
N1 C1 1.406(5)
N51 C57 1.331(5)
N51 C51 1.411(5)
N52 C61 1.335(5)
N52 C62 1.409(5)
N2 C11 1.332(5)
N2 C12 1.402(5)
C8 C7 1.376(5)
C8 C9 1.389(6)
C8 O1A 1.402(6)
C58 C59 1.387(5)
C58 C57 1.385(6)
C58 O51A 1.375(6)
C10 C9 1.385(5)
C10 C11 1.385(6)
C10 O1B 1.375(7)
C61 C60 1.373(6)
C59 C60 1.386(6)
C1 C6 1.388(6)
C1 C2 1.394(6)
C51 C56 1.387(6)
C51 C52 1.384(6)
C62 C67 1.386(6)
C62 C63 1.388(6)
C60 O51B 1.412(8)
C67 C66 1.386(6)
C6 C5 1.391(6)
C56 C55 1.392(6)
C12 C13 1.380(6)
C12 C17 1.386(6)
C52 C53 1.380(7)
C2 C3 1.381(7)
C13 C14 1.381(7)
C55 C54 1.387(7)
C54 C53 1.375(7)
C66 C65 1.384(7)
C63 C64 1.385(8)
C5 C4 1.380(8)
C15 C14 1.379(7)
C15 C16 1.373(7)
C17 C16 1.378(7)
C3 C4 1.383(8)
C65 C64 1.380(8)
